data_7160514
loop_
_publ_author_name
'Wang, Jianjun'
'Yang, E.'
'Liu, Wei'
'Zhang, Shiwei'
'Shi, Yian'

_publ_section_title
;
 Pd-catalyzed efficient synthesis of 3-formylindole derivatives with
 diaziridinone.
;
_journal_issue 20
_journal_name_full 'Organic &amp; biomolecular chemistry'
_journal_page_first 5006
_journal_page_last 5015
_journal_paper_doi 10.1039/d5ob00246j
_journal_volume 23
_journal_year 2025
_chemical_formula_moiety 'C25 H28 N2 O2'
_chemical_formula_sum 'C25 H28 N2 O2'
_chemical_formula_weight 388.49
_space_group_crystal_system triclinic
_space_group_IT_number 2
_space_group_name_Hall '-P 1'
_space_group_name_H-M_alt 'P -1'
_atom_sites_solution_hydrogens geom
_atom_sites_solution_primary dual
_audit_creation_date 2024-01-18
_audit_creation_method
;
Olex2 1.3
(compiled 2020.11.12 svn.r5f609507 for OlexSys, GUI svn.r6403)
;
_audit_update_record
;
2024-07-05 deposited with the CCDC.	2025-04-17 downloaded from the CCDC.
;
_cell_angle_alpha 78.427(5)
_cell_angle_beta 66.163(9)
_cell_angle_gamma 81.294(9)
_cell_formula_units_Z 2
_cell_length_a 9.734
_cell_length_b 10.474(4)
_cell_length_c 11.936(4)
_cell_measurement_reflns_used 1707
_cell_measurement_temperature 296(2)
_cell_measurement_theta_max 19.91
_cell_measurement_theta_min 2.75
_cell_volume 1087.1(6)
_computing_cell_refinement 'SAINT V8.40B (?, 2016)'
_computing_data_reduction 'SAINT V8.40B (?, 2016)'
_computing_molecular_graphics 'Olex2 1.3 (Dolomanov et al., 2009)'
_computing_publication_material 'Olex2 1.3 (Dolomanov et al., 2009)'
_computing_structure_refinement 'XL  (Sheldrick, 2008)'
_computing_structure_solution 'SHELXT 2014/5 (Sheldrick, 2014)'
_diffrn_ambient_temperature 296.15
_diffrn_measured_fraction_theta_full 0.988
_diffrn_measured_fraction_theta_max 0.988
_diffrn_measurement_device_type 'CCD area detector'
_diffrn_measurement_method 'phi and omega scans'
_diffrn_radiation_monochromator graphite
_diffrn_radiation_type MoK\a
_diffrn_radiation_wavelength 0.71073
_diffrn_reflns_av_R_equivalents 0
_diffrn_reflns_av_unetI/netI 0.1841
_diffrn_reflns_Laue_measured_fraction_full 0.988
_diffrn_reflns_Laue_measured_fraction_max 0.988
_diffrn_reflns_number 3842
_diffrn_reflns_point_group_measured_fraction_full 0.988
_diffrn_reflns_point_group_measured_fraction_max 0.988
_diffrn_reflns_theta_full 25.119
_diffrn_reflns_theta_max 25.119
_diffrn_reflns_theta_min 2.295
_diffrn_source_current 30.0
_diffrn_source_power 1.5
_diffrn_source_voltage 50.0
_exptl_absorpt_coefficient_mu 0.075
_exptl_absorpt_correction_T_max 0.7452
_exptl_absorpt_correction_T_min 0.6424
_exptl_absorpt_correction_type none
_exptl_absorpt_process_details
;
SADABS-2016/2 (Bruker,2016/2) was used for absorption correction.
wR2(int) was 0.0771 before and 0.0668 after correction.
The Ratio of minimum to maximum transmission is 0.8621.
The \l/2 correction factor is Not present.
;
_exptl_crystal_colour 'clear whiteish colourless'
_exptl_crystal_colour_lustre clear
_exptl_crystal_colour_modifier whiteish
_exptl_crystal_colour_primary colourless
_exptl_crystal_density_diffrn 1.187
_exptl_crystal_description block
_exptl_crystal_F_000 416
_exptl_crystal_size_max 0.22
_exptl_crystal_size_mid 0.2
_exptl_crystal_size_min 0.18
_refine_diff_density_max 0.286
_refine_diff_density_min -0.311
_refine_diff_density_rms 0.069
_refine_ls_extinction_method none
_refine_ls_goodness_of_fit_ref 1.044
_refine_ls_hydrogen_treatment constr
_refine_ls_matrix_type full
_refine_ls_number_parameters 267
_refine_ls_number_reflns 3842
_refine_ls_number_restraints 0
_refine_ls_restrained_S_all 1.044
_refine_ls_R_factor_all 0.2168
_refine_ls_R_factor_gt 0.1043
_refine_ls_shift/su_max 0.000
_refine_ls_shift/su_mean 0.000
_refine_ls_structure_factor_coef Fsqd
_refine_ls_weighting_details 'w=1/[\s^2^(Fo^2^)+(0.1611P)^2^] where P=(Fo^2^+2Fc^2^)/3'
_refine_ls_weighting_scheme calc
_refine_ls_wR_factor_gt 0.2641
_refine_ls_wR_factor_ref 0.3097
_reflns_Friedel_coverage 0.000
_reflns_number_gt 1684
_reflns_number_total 3842
_reflns_threshold_expression 'I > 2\s(I)'
_cod_data_source_file d5ob00246j2.cif
_cod_data_source_block 1_a
_cod_depositor_comments 'Adding full bibliography for 7160513--7160514.cif.'
_cod_original_cell_volume 1087.2(6)
_cod_database_code 7160514
_shelx_shelxl_version_number 2014/7
_shelx_space_group_comment
;
The symmetry employed for this shelxl refinement is uniquely defined
by the following loop, which should always be used as a source of
symmetry information in preference to the above space-group names.
They are only intended as comments.
;
_shelx_estimated_absorpt_t_max 0.987
_shelx_estimated_absorpt_t_min 0.984
_olex2_refinement_description
;
1. Fixed Uiso
 At 1.2 times of:
  All C(H) groups, All C(H,H) groups
 At 1.5 times of:
  All C(H,H,H) groups
2.a Ternary CH refined with riding coordinates:
 C20(H20)
2.b Secondary CH2 refined with riding coordinates:
 C21(H21A,H21B), C23(H23A,H23B)
2.c Aromatic/amide H refined with riding coordinates:
 C9(H9), C11(H11), C12(H12), C15(H15), C16(H16), C17(H17), C18(H18), C19(H19)
2.d Idealised Me refined as rotating group:
 C2(H2A,H2B,H2C), C3(H3A,H3B,H3C), C4(H4A,H4B,H4C), C24(H24A,H24B,H24C),
 C25(H25A,H25B,H25C)
;
_olex2_submission_special_instructions 'No special instructions were received'

loop_
_space_group_symop_operation_xyz
'x, y, z'
'-x, -y, -z'

loop_
_atom_site_label
_atom_site_type_symbol
_atom_site_fract_x
_atom_site_fract_y
_atom_site_fract_z
_atom_site_U_iso_or_equiv
_atom_site_adp_type
_atom_site_occupancy
_atom_site_site_symmetry_order
_atom_site_calc_flag
_atom_site_refinement_flags_posn
_atom_site_refinement_flags_adp
_atom_site_refinement_flags_occupancy
_atom_site_disorder_assembly
_atom_site_disorder_group
C1 C 0.1219(6) 0.4633(5) 0.7566(4) 0.0587(14) Uani 1 1 d . . . . .
C2 C -0.0445(6) 0.4406(6) 0.8217(5) 0.0774(17) Uani 1 1 d . . . . .
H2A H -0.0559 0.3484 0.8460 0.116 Uiso 1 1 calc R U . . .
H2B H -0.0947 0.4757 0.7662 0.116 Uiso 1 1 calc R U . . .
H2C H -0.0881 0.4831 0.8938 0.116 Uiso 1 1 calc R U . . .
C3 C 0.2080(6) 0.4061(6) 0.8409(5) 0.0740(16) Uani 1 1 d . . . . .
H3A H 0.1666 0.4466 0.9142 0.111 Uiso 1 1 calc R U . . .
H3B H 0.3125 0.4222 0.7974 0.111 Uiso 1 1 calc R U . . .
H3C H 0.1988 0.3136 0.8637 0.111 Uiso 1 1 calc R U . . .
C4 C 0.1381(7) 0.6089(5) 0.7240(5) 0.0835(18) Uani 1 1 d . . . . .
H4A H 0.0913 0.6463 0.6665 0.125 Uiso 1 1 calc R U . . .
H4B H 0.2430 0.6245 0.6869 0.125 Uiso 1 1 calc R U . . .
H4C H 0.0902 0.6485 0.7978 0.125 Uiso 1 1 calc R U . . .
C5 C 0.2506(5) 0.4431(4) 0.5189(4) 0.0492(12) Uani 1 1 d . . . . .
C6 C 0.3050(5) 0.3420(4) 0.4515(4) 0.0506(12) Uani 1 1 d . . . . .
C7 C 0.2732(5) 0.2231(5) 0.5365(4) 0.0526(13) Uani 1 1 d . . . . .
C8 C 0.1968(5) 0.2571(4) 0.6554(4) 0.0508(12) Uani 1 1 d . . . . .
C9 C 0.1382(6) 0.1622(5) 0.7585(5) 0.0599(14) Uani 1 1 d . . . . .
H9 H 0.0872 0.1844 0.8375 0.072 Uiso 1 1 calc R U . . .
C10 C 0.1585(6) 0.0341(5) 0.7390(5) 0.0639(14) Uani 1 1 d . . . . .
C11 C 0.2425(7) -0.0027(5) 0.6226(5) 0.0719(16) Uani 1 1 d . . . . .
H11 H 0.2607 -0.0906 0.6139 0.086 Uiso 1 1 calc R U . . .
C12 C 0.2976(6) 0.0905(5) 0.5220(5) 0.0660(15) Uani 1 1 d . . . . .
H12 H 0.3512 0.0666 0.4439 0.079 Uiso 1 1 calc R U . . .
C13 C 0.0890(8) -0.0636(6) 0.8418(6) 0.0785(18) Uani 1 1 d . . . . .
C14 C 0.2530(5) 0.5840(4) 0.4639(4) 0.0504(12) Uani 1 1 d . . . . .
C15 C 0.1269(6) 0.6541(5) 0.4523(5) 0.0680(15) Uani 1 1 d . . . . .
H15 H 0.0380 0.6133 0.4800 0.082 Uiso 1 1 calc R U . . .
C16 C 0.1304(7) 0.7839(5) 0.4002(6) 0.0747(17) Uani 1 1 d . . . . .
H16 H 0.0437 0.8307 0.3944 0.090 Uiso 1 1 calc R U . . .
C17 C 0.2604(7) 0.8436(5) 0.3572(5) 0.0683(15) Uani 1 1 d . . . . .
H17 H 0.2627 0.9311 0.3212 0.082 Uiso 1 1 calc R U . . .
C18 C 0.3875(7) 0.7766(5) 0.3665(5) 0.0697(16) Uani 1 1 d . . . . .
H18 H 0.4760 0.8182 0.3376 0.084 Uiso 1 1 calc R U . . .
C19 C 0.3843(6) 0.6455(5) 0.4194(5) 0.0633(14) Uani 1 1 d . . . . .
H19 H 0.4714 0.5991 0.4247 0.076 Uiso 1 1 calc R U . . .
C20 C 0.3723(6) 0.3524(5) 0.3139(4) 0.0557(13) Uani 1 1 d . . . . .
H20 H 0.3666 0.4445 0.2770 0.067 Uiso 1 1 calc R U . . .
C21 C 0.3426(6) 0.2892(6) 0.1479(5) 0.0697(15) Uani 1 1 d . . . . .
H21A H 0.3314 0.3793 0.1105 0.084 Uiso 1 1 calc R U . . .
H21B H 0.2834 0.2381 0.1271 0.084 Uiso 1 1 calc R U . . .
C22 C 0.5069(6) 0.2389(5) 0.0947(4) 0.0587(14) Uani 1 1 d . . . . .
C23 C 0.5901(6) 0.3137(5) 0.1409(5) 0.0661(15) Uani 1 1 d . . . . .
H23A H 0.6947 0.2794 0.1154 0.079 Uiso 1 1 calc R U . . .
H23B H 0.5875 0.4051 0.1043 0.079 Uiso 1 1 calc R U . . .
C24 C 0.5661(7) 0.2683(6) -0.0469(5) 0.0858(19) Uani 1 1 d . . . . .
H24A H 0.5105 0.2237 -0.0759 0.129 Uiso 1 1 calc R U . . .
H24B H 0.6709 0.2387 -0.0811 0.129 Uiso 1 1 calc R U . . .
H24C H 0.5539 0.3607 -0.0727 0.129 Uiso 1 1 calc R U . . .
C25 C 0.5288(8) 0.0921(5) 0.1350(5) 0.0875(19) Uani 1 1 d . . . . .
H25A H 0.4983 0.0741 0.2235 0.131 Uiso 1 1 calc R U . . .
H25B H 0.6331 0.0629 0.0962 0.131 Uiso 1 1 calc R U . . .
H25C H 0.4688 0.0470 0.1109 0.131 Uiso 1 1 calc R U . . .
N1 N 0.0341(7) -0.1427(5) 0.9232(5) 0.1016(19) Uani 1 1 d . . . . .
N2 N 0.1866(4) 0.3938(3) 0.6449(3) 0.0513(10) Uani 1 1 d . . . . .
O1 O 0.2864(4) 0.2819(3) 0.2792(3) 0.0670(10) Uani 1 1 d . . . . .
O2 O 0.5229(4) 0.3030(3) 0.2737(3) 0.0610(10) Uani 1 1 d . . . . .

loop_
_atom_site_aniso_label
_atom_site_aniso_U_11
_atom_site_aniso_U_22
_atom_site_aniso_U_33
_atom_site_aniso_U_23
_atom_site_aniso_U_13
_atom_site_aniso_U_12
C1 0.064(3) 0.055(3) 0.051(3) -0.018(2) -0.011(3) -0.008(2)
C2 0.060(4) 0.090(4) 0.070(4) -0.033(3) -0.004(3) -0.001(3)
C3 0.083(4) 0.093(4) 0.063(3) -0.025(3) -0.037(3) -0.011(3)
C4 0.118(5) 0.065(4) 0.062(4) -0.026(3) -0.018(3) -0.018(3)
C5 0.048(3) 0.054(3) 0.045(3) -0.010(2) -0.015(2) -0.010(2)
C6 0.055(3) 0.054(3) 0.042(3) -0.008(2) -0.015(2) -0.010(2)
C7 0.053(3) 0.061(3) 0.046(3) -0.018(2) -0.016(2) -0.005(2)
C8 0.052(3) 0.050(3) 0.050(3) -0.011(2) -0.019(2) -0.001(2)
C9 0.066(3) 0.063(3) 0.050(3) -0.012(3) -0.023(3) -0.001(3)
C10 0.083(4) 0.055(3) 0.051(3) -0.007(3) -0.023(3) -0.007(3)
C11 0.096(4) 0.049(3) 0.059(4) -0.009(3) -0.019(3) -0.001(3)
C12 0.083(4) 0.054(3) 0.052(3) -0.017(3) -0.015(3) 0.001(3)
C13 0.111(5) 0.056(4) 0.060(4) -0.010(3) -0.028(4) 0.005(3)
C14 0.054(3) 0.051(3) 0.049(3) -0.016(2) -0.020(2) -0.007(3)
C15 0.067(4) 0.056(3) 0.093(4) -0.008(3) -0.044(3) -0.007(3)
C16 0.072(4) 0.060(4) 0.105(5) -0.006(3) -0.049(4) -0.007(3)
C17 0.082(4) 0.054(3) 0.072(4) -0.003(3) -0.032(3) -0.016(3)
C18 0.064(4) 0.068(4) 0.075(4) 0.003(3) -0.026(3) -0.021(3)
C19 0.054(3) 0.064(4) 0.070(4) -0.007(3) -0.021(3) -0.012(3)
C20 0.058(3) 0.058(3) 0.055(3) -0.012(2) -0.023(3) -0.008(3)
C21 0.066(4) 0.096(4) 0.049(3) -0.024(3) -0.020(3) -0.005(3)
C22 0.071(4) 0.057(3) 0.043(3) -0.012(2) -0.014(3) -0.009(3)
C23 0.058(3) 0.078(4) 0.052(3) -0.016(3) -0.008(3) -0.007(3)
C24 0.096(5) 0.098(4) 0.051(3) -0.019(3) -0.009(3) -0.017(4)
C25 0.117(5) 0.068(4) 0.069(4) -0.021(3) -0.024(4) -0.003(3)
N1 0.152(5) 0.066(3) 0.061(3) -0.009(3) -0.015(3) -0.009(3)
N2 0.052(3) 0.053(3) 0.047(2) -0.0129(19) -0.014(2) -0.0042(19)
O1 0.057(2) 0.091(3) 0.052(2) -0.0185(18) -0.0148(17) -0.0161(19)
O2 0.052(2) 0.076(2) 0.053(2) -0.0185(17) -0.0151(17) -0.0040(18)

loop_
_atom_type_symbol
_atom_type_description
_atom_type_scat_dispersion_real
_atom_type_scat_dispersion_imag
_atom_type_scat_source
C C 0.0033 0.0016 'International Tables Vol C Tables 4.2.6.8 and 6.1.1.4'
H H 0.0000 0.0000 'International Tables Vol C Tables 4.2.6.8 and 6.1.1.4'
N N 0.0061 0.0033 'International Tables Vol C Tables 4.2.6.8 and 6.1.1.4'
O O 0.0106 0.0060 'International Tables Vol C Tables 4.2.6.8 and 6.1.1.4'

loop_
_geom_angle_atom_site_label_1
_geom_angle_atom_site_label_2
_geom_angle_atom_site_label_3
_geom_angle
_geom_angle_site_symmetry_1
_geom_angle_site_symmetry_3
_geom_angle_publ_flag
C2 C1 C3 111.5(4) . . ?
C4 C1 C2 108.8(4) . . ?
C4 C1 C3 107.7(4) . . ?
N2 C1 C2 107.9(4) . . ?
N2 C1 C3 107.8(4) . . ?
N2 C1 C4 113.2(4) . . ?
C1 C2 H2A 109.5 . . ?
C1 C2 H2B 109.5 . . ?
C1 C2 H2C 109.5 . . ?
H2A C2 H2B 109.5 . . ?
H2A C2 H2C 109.5 . . ?
H2B C2 H2C 109.5 . . ?
C1 C3 H3A 109.5 . . ?
C1 C3 H3B 109.5 . . ?
C1 C3 H3C 109.5 . . ?
H3A C3 H3B 109.5 . . ?
H3A C3 H3C 109.5 . . ?
H3B C3 H3C 109.5 . . ?
C1 C4 H4A 109.5 . . ?
C1 C4 H4B 109.5 . . ?
C1 C4 H4C 109.5 . . ?
H4A C4 H4B 109.5 . . ?
H4A C4 H4C 109.5 . . ?
H4B C4 H4C 109.5 . . ?
C6 C5 C14 124.4(4) . . ?
C6 C5 N2 109.7(4) . . ?
N2 C5 C14 125.8(4) . . ?
C5 C6 C7 107.6(4) . . ?
C5 C6 C20 126.8(4) . . ?
C7 C6 C20 125.3(4) . . ?
C8 C7 C6 107.0(4) . . ?
C8 C7 C12 119.4(5) . . ?
C12 C7 C6 133.5(4) . . ?
C7 C8 N2 108.3(4) . . ?
C9 C8 C7 121.0(4) . . ?
C9 C8 N2 130.6(4) . . ?
C8 C9 H9 121.2 . . ?
C10 C9 C8 117.6(5) . . ?
C10 C9 H9 121.2 . . ?
C9 C10 C11 122.3(5) . . ?
C9 C10 C13 118.5(5) . . ?
C11 C10 C13 119.2(5) . . ?
C10 C11 H11 120.1 . . ?
C12 C11 C10 119.8(5) . . ?
C12 C11 H11 120.1 . . ?
C7 C12 H12 120.1 . . ?
C11 C12 C7 119.8(5) . . ?
C11 C12 H12 120.1 . . ?
N1 C13 C10 179.3(7) . . ?
C15 C14 C5 121.3(4) . . ?
C15 C14 C19 118.5(5) . . ?
C19 C14 C5 120.2(4) . . ?
C14 C15 H15 119.5 . . ?
C14 C15 C16 121.0(5) . . ?
C16 C15 H15 119.5 . . ?
C15 C16 H16 120.0 . . ?
C17 C16 C15 119.9(5) . . ?
C17 C16 H16 120.0 . . ?
C16 C17 H17 119.7 . . ?
C16 C17 C18 120.5(5) . . ?
C18 C17 H17 119.7 . . ?
C17 C18 H18 120.2 . . ?
C17 C18 C19 119.7(5) . . ?
C19 C18 H18 120.2 . . ?
C14 C19 C18 120.4(5) . . ?
C14 C19 H19 119.8 . . ?
C18 C19 H19 119.8 . . ?
C6 C20 H20 109.2 . . ?
O1 C20 C6 107.8(4) . . ?
O1 C20 H20 109.2 . . ?
O2 C20 C6 110.4(4) . . ?
O2 C20 H20 109.2 . . ?
O2 C20 O1 111.1(4) . . ?
H21A C21 H21B 107.9 . . ?
C22 C21 H21A 109.2 . . ?
C22 C21 H21B 109.2 . . ?
O1 C21 H21A 109.2 . . ?
O1 C21 H21B 109.2 . . ?
O1 C21 C22 112.0(4) . . ?
C21 C22 C23 106.4(4) . . ?
C21 C22 C24 109.1(4) . . ?
C21 C22 C25 111.7(5) . . ?
C23 C22 C24 109.5(4) . . ?
C23 C22 C25 110.7(5) . . ?
C25 C22 C24 109.3(4) . . ?
C22 C23 H23A 109.5 . . ?
C22 C23 H23B 109.5 . . ?
H23A C23 H23B 108.1 . . ?
O2 C23 C22 110.8(4) . . ?
O2 C23 H23A 109.5 . . ?
O2 C23 H23B 109.5 . . ?
C22 C24 H24A 109.5 . . ?
C22 C24 H24B 109.5 . . ?
C22 C24 H24C 109.5 . . ?
H24A C24 H24B 109.5 . . ?
H24A C24 H24C 109.5 . . ?
H24B C24 H24C 109.5 . . ?
C22 C25 H25A 109.5 . . ?
C22 C25 H25B 109.5 . . ?
C22 C25 H25C 109.5 . . ?
H25A C25 H25B 109.5 . . ?
H25A C25 H25C 109.5 . . ?
H25B C25 H25C 109.5 . . ?
C5 N2 C1 130.4(4) . . ?
C5 N2 C8 107.2(4) . . ?
C8 N2 C1 122.3(4) . . ?
C20 O1 C21 111.1(4) . . ?
C20 O2 C23 111.1(4) . . ?

loop_
_geom_bond_atom_site_label_1
_geom_bond_atom_site_label_2
_geom_bond_distance
_geom_bond_site_symmetry_2
_geom_bond_publ_flag
C1 C2 1.520(7) . ?
C1 C3 1.537(7) . ?
C1 C4 1.512(7) . ?
C1 N2 1.509(6) . ?
C2 H2A 0.9600 . ?
C2 H2B 0.9600 . ?
C2 H2C 0.9600 . ?
C3 H3A 0.9600 . ?
C3 H3B 0.9600 . ?
C3 H3C 0.9600 . ?
C4 H4A 0.9600 . ?
C4 H4B 0.9600 . ?
C4 H4C 0.9600 . ?
C5 C6 1.371(6) . ?
C5 C14 1.489(6) . ?
C5 N2 1.394(5) . ?
C6 C7 1.425(6) . ?
C6 C20 1.490(6) . ?
C7 C8 1.402(6) . ?
C7 C12 1.407(6) . ?
C8 C9 1.393(6) . ?
C8 N2 1.403(6) . ?
C9 H9 0.9300 . ?
C9 C10 1.379(7) . ?
C10 C11 1.396(7) . ?
C10 C13 1.430(8) . ?
C11 H11 0.9300 . ?
C11 C12 1.360(7) . ?
C12 H12 0.9300 . ?
C13 N1 1.144(7) . ?
C14 C15 1.374(7) . ?
C14 C19 1.376(7) . ?
C15 H15 0.9300 . ?
C15 C16 1.376(7) . ?
C16 H16 0.9300 . ?
C16 C17 1.358(7) . ?
C17 H17 0.9300 . ?
C17 C18 1.361(7) . ?
C18 H18 0.9300 . ?
C18 C19 1.390(7) . ?
C19 H19 0.9300 . ?
C20 H20 0.9800 . ?
C20 O1 1.417(6) . ?
C20 O2 1.395(6) . ?
C21 H21A 0.9700 . ?
C21 H21B 0.9700 . ?
C21 C22 1.515(7) . ?
C21 O1 1.426(6) . ?
C22 C23 1.517(7) . ?
C22 C24 1.530(7) . ?
C22 C25 1.526(7) . ?
C23 H23A 0.9700 . ?
C23 H23B 0.9700 . ?
C23 O2 1.437(6) . ?
C24 H24A 0.9600 . ?
C24 H24B 0.9600 . ?
C24 H24C 0.9600 . ?
C25 H25A 0.9600 . ?
C25 H25B 0.9600 . ?
C25 H25C 0.9600 . ?

loop_
_geom_torsion_atom_site_label_1
_geom_torsion_atom_site_label_2
_geom_torsion_atom_site_label_3
_geom_torsion_atom_site_label_4
_geom_torsion
_geom_torsion_site_symmetry_1
_geom_torsion_site_symmetry_2
_geom_torsion_site_symmetry_3
_geom_torsion_site_symmetry_4
_geom_torsion_publ_flag
C2 C1 N2 C5 116.9(5) . . . . ?
C2 C1 N2 C8 -66.0(6) . . . . ?
C3 C1 N2 C5 -122.6(5) . . . . ?
C3 C1 N2 C8 54.5(6) . . . . ?
C4 C1 N2 C5 -3.5(7) . . . . ?
C4 C1 N2 C8 173.5(4) . . . . ?
C5 C6 C7 C8 0.9(5) . . . . ?
C5 C6 C7 C12 177.9(5) . . . . ?
C5 C6 C20 O1 -122.0(5) . . . . ?
C5 C6 C20 O2 116.5(5) . . . . ?
C5 C14 C15 C16 -179.3(5) . . . . ?
C5 C14 C19 C18 179.2(4) . . . . ?
C6 C5 C14 C15 99.9(6) . . . . ?
C6 C5 C14 C19 -77.8(6) . . . . ?
C6 C5 N2 C1 175.2(4) . . . . ?
C6 C5 N2 C8 -2.2(5) . . . . ?
C6 C7 C8 C9 174.3(4) . . . . ?
C6 C7 C8 N2 -2.2(5) . . . . ?
C6 C7 C12 C11 -174.6(5) . . . . ?
C6 C20 O1 C21 179.0(4) . . . . ?
C6 C20 O2 C23 -179.3(4) . . . . ?
C7 C6 C20 O1 51.9(6) . . . . ?
C7 C6 C20 O2 -69.7(6) . . . . ?
C7 C8 C9 C10 0.1(7) . . . . ?
C7 C8 N2 C1 -174.9(4) . . . . ?
C7 C8 N2 C5 2.7(5) . . . . ?
C8 C7 C12 C11 2.2(8) . . . . ?
C8 C9 C10 C11 4.0(8) . . . . ?
C8 C9 C10 C13 -175.0(5) . . . . ?
C9 C8 N2 C1 9.0(8) . . . . ?
C9 C8 N2 C5 -173.4(5) . . . . ?
C9 C10 C11 C12 -5.1(9) . . . . ?
C10 C11 C12 C7 1.8(8) . . . . ?
C12 C7 C8 C9 -3.2(7) . . . . ?
C12 C7 C8 N2 -179.8(4) . . . . ?
C13 C10 C11 C12 174.0(5) . . . . ?
C14 C5 C6 C7 -176.0(4) . . . . ?
C14 C5 C6 C20 -1.3(8) . . . . ?
C14 C5 N2 C1 -8.0(7) . . . . ?
C14 C5 N2 C8 174.6(4) . . . . ?
C14 C15 C16 C17 1.3(9) . . . . ?
C15 C14 C19 C18 1.4(7) . . . . ?
C15 C16 C17 C18 -0.8(9) . . . . ?
C16 C17 C18 C19 0.6(8) . . . . ?
C17 C18 C19 C14 -0.9(8) . . . . ?
C19 C14 C15 C16 -1.6(8) . . . . ?
C20 C6 C7 C8 -174.0(4) . . . . ?
C20 C6 C7 C12 3.1(9) . . . . ?
C21 C22 C23 O2 54.0(5) . . . . ?
C22 C21 O1 C20 57.3(6) . . . . ?
C22 C23 O2 C20 -59.6(5) . . . . ?
C24 C22 C23 O2 171.8(4) . . . . ?
C25 C22 C23 O2 -67.6(5) . . . . ?
N2 C5 C6 C7 0.8(5) . . . . ?
N2 C5 C6 C20 175.6(4) . . . . ?
N2 C5 C14 C15 -76.5(6) . . . . ?
N2 C5 C14 C19 105.8(6) . . . . ?
N2 C8 C9 C10 175.8(5) . . . . ?
O1 C20 O2 C23 61.2(5) . . . . ?
O1 C21 C22 C23 -53.5(6) . . . . ?
O1 C21 C22 C24 -171.6(4) . . . . ?
O1 C21 C22 C25 67.4(6) . . . . ?
O2 C20 O1 C21 -59.9(5) . . . . ?
